data_7715140
loop_
_publ_author_name
'Babula, Dawid J.'
'Charman, Rex S. C.'
'Hobson, Josie A.'
'Mahon, Mary F.'
'Liptrot, David J.'

_publ_section_title
;
 Dial-a-base mechanochemical synthesis of N-heterocyclic carbene copper
 complexes.
;
_journal_issue 9
_journal_name_full 'Dalton transactions (Cambridge, England : 2003)'
_journal_page_first 3990
_journal_page_last 3993
_journal_paper_doi 10.1039/d4dt00334a
_journal_volume 53
_journal_year 2024
_chemical_formula_moiety 'C34 H45 Cu N2, 0.25[C5H12]'
_chemical_formula_sum 'C35.25 H48 Cu N2'
_chemical_formula_weight 563.29
_space_group_crystal_system trigonal
_space_group_IT_number 167
_space_group_name_Hall '-R 3 2"c'
_space_group_name_H-M_alt 'R -3 c :H'
_atom_sites_solution_hydrogens mixed
_atom_sites_solution_primary dual
_audit_creation_date 2023-11-17
_audit_creation_method
;
Olex2 1.5
(compiled 2023.08.24 svn.re1ec1418 for OlexSys, GUI svn.r6817)
;
_audit_update_record
;
2023-12-17 deposited with the CCDC.	2024-02-12 downloaded from the CCDC.
;
_cell_angle_alpha 90
_cell_angle_beta 90
_cell_angle_gamma 120
_cell_formula_units_Z 18
_cell_length_a 27.8759(4)
_cell_length_b 27.8759(4)
_cell_length_c 22.0267(4)
_cell_measurement_reflns_used 13784
_cell_measurement_temperature 150.00(10)
_cell_measurement_theta_max 72.6040
_cell_measurement_theta_min 4.4040
_cell_volume 14823.1(4)
_computing_cell_refinement 'CrysAlisPro 1.171.42.49 (Rigaku OD, 2022)'
_computing_data_collection 'CrysAlisPro 1.171.42.49 (Rigaku OD, 2022)'
_computing_data_reduction 'CrysAlisPro 1.171.42.49 (Rigaku OD, 2022)'
_computing_molecular_graphics 'Olex2 1.5 (Dolomanov et al., 2009)'
_computing_publication_material 'Olex2 1.5 (Dolomanov et al., 2009)'
_computing_structure_refinement 'SHELXL 2019/3 (Sheldrick, 2015)'
_computing_structure_solution 'SHELXT 2014/5 (Sheldrick, 2014)'
_diffrn_ambient_environment N~2~
_diffrn_ambient_temperature 150.00(10)
_diffrn_detector 'CCD plate'
_diffrn_detector_area_resol_mean 8.1150
_diffrn_detector_type EosS2
_diffrn_measured_fraction_theta_full 0.998
_diffrn_measured_fraction_theta_max 0.990
_diffrn_measurement_device 'four-circle diffractometer'
_diffrn_measurement_device_type 'SuperNova, Dual, Cu at home/near, EosS2'
_diffrn_measurement_method '\w scans'
_diffrn_radiation_monochromator mirror
_diffrn_radiation_probe x-ray
_diffrn_radiation_type 'Cu K\a'
_diffrn_radiation_wavelength 1.54184
_diffrn_reflns_av_R_equivalents 0.0864
_diffrn_reflns_av_unetI/netI 0.0287
_diffrn_reflns_Laue_measured_fraction_full 0.998
_diffrn_reflns_Laue_measured_fraction_max 0.990
_diffrn_reflns_limit_h_max 34
_diffrn_reflns_limit_h_min -34
_diffrn_reflns_limit_k_max 33
_diffrn_reflns_limit_k_min -34
_diffrn_reflns_limit_l_max 26
_diffrn_reflns_limit_l_min -22
_diffrn_reflns_number 42986
_diffrn_reflns_point_group_measured_fraction_full 0.998
_diffrn_reflns_point_group_measured_fraction_max 0.990
_diffrn_reflns_theta_full 67.684
_diffrn_reflns_theta_max 73.001
_diffrn_reflns_theta_min 4.413
_diffrn_source 'micro-focus sealed X-ray tube'
_diffrn_source_type 'SuperNova (Cu) X-ray Source'
_exptl_absorpt_coefficient_mu 1.095
_exptl_absorpt_correction_T_max 1.00000
_exptl_absorpt_correction_T_min 0.30921
_exptl_absorpt_correction_type multi-scan
_exptl_absorpt_process_details
;
CrysAlisPro 1.171.42.49 (Rigaku Oxford Diffraction, 2022)
Empirical absorption correction using spherical harmonics,
implemented in SCALE3 ABSPACK scaling algorithm.
;
_exptl_crystal_colour colourless
_exptl_crystal_colour_primary colourless
_exptl_crystal_density_diffrn 1.136
_exptl_crystal_description block
_exptl_crystal_F_000 5445
_exptl_crystal_size_max 0.16
_exptl_crystal_size_mid 0.14
_exptl_crystal_size_min 0.08
_refine_diff_density_max 0.300
_refine_diff_density_min -0.292
_refine_diff_density_rms 0.044
_refine_ls_extinction_method none
_refine_ls_goodness_of_fit_ref 1.036
_refine_ls_hydrogen_treatment mixed
_refine_ls_matrix_type full
_refine_ls_number_parameters 231
_refine_ls_number_reflns 3271
_refine_ls_number_restraints 80
_refine_ls_restrained_S_all 1.044
_refine_ls_R_factor_all 0.0588
_refine_ls_R_factor_gt 0.0479
_refine_ls_shift/su_max 0.000
_refine_ls_shift/su_mean 0.000
_refine_ls_structure_factor_coef Fsqd
_refine_ls_weighting_details 'w=1/[\s^2^(Fo^2^)+(0.0851P)^2^+6.1182P] where P=(Fo^2^+2Fc^2^)/3'
_refine_ls_weighting_scheme calc
_refine_ls_wR_factor_gt 0.1334
_refine_ls_wR_factor_ref 0.1422
_reflns_Friedel_coverage 0.000
_reflns_number_gt 2635
_reflns_number_total 3271
_reflns_threshold_expression 'I > 2\s(I)'
_cod_data_source_file d4dt00334a2.cif
_cod_data_source_block s23djl17
_cod_depositor_comments 'Adding full bibliography for 7715138--7715141.cif.'
_cod_original_cell_volume 14823.1(5)
_cod_original_sg_symbol_H-M 'R -3 c'
_cod_database_code 7715140
_shelx_shelxl_version_number 2019/3
_shelx_space_group_comment
;
The symmetry employed for this shelxl refinement is uniquely defined
by the following loop, which should always be used as a source of
symmetry information in preference to the above space-group names.
They are only intended as comments.
;
_shelx_estimated_absorpt_t_max 0.918
_shelx_estimated_absorpt_t_min 0.844
_olex2_refinement_description
;
1. Fixed Uiso
 At 1.2 times of:
  All C(H) groups
 At 1.5 times of:
  All C(H,H,H) groups
2. Restrained distances
 C2-H2B = C2-H2D = C2-H2A = C2-H2C
 0.98 with sigma of 0.005
 C5-C10 \\sim C5-C10A
 with sigma of 0.005
 C10-C11 \\sim C10A-C11A \\sim C10-C12 \\sim C10A-C12A
 with sigma of 0.005
 H2C-H2D \\sim H2A-H2B \\sim H3B-H3A
 with sigma of 0.01
3. Uiso/Uaniso restraints and constraints
C10 \\sim C11 \\sim C12 \\sim C10A \\sim C11A \\sim C12A: within 2A with sigma
of 0.02 and sigma for terminal atoms of 0.01 within 2A
4. Others
 Fixed Sof: H2A(0.5) H2B(0.5) H2C(0.5) H2D(0.5) C3(0.5) H3A(0.5) H3B(0.5)
 C10(0.55) H10(0.55) C11(0.55) H11A(0.55) H11B(0.55) H11C(0.55) C12(0.55)
 H12A(0.55) H12B(0.55) H12C(0.55) C10A(0.45) H10A(0.45) C11A(0.45) H11D(0.45)
 H11E(0.45) H11F(0.45) C12A(0.45) H12D(0.45) H12E(0.45) H12F(0.45)
5.a Ternary CH refined with riding coordinates:
 C13(H13), C10(H10), C10A(H10A)
5.b Aromatic/amide H refined with riding coordinates:
 C6(H6), C7(H7), C8(H8), C17(H17), C18(H18), C19(H19)
5.c Idealised Me refined as rotating group:
 C14(H14A,H14B,H14C), C15(H15A,H15B,H15C), C11(H11A,H11B,H11C), C12(H12A,H12B,
 H12C), C11A(H11D,H11E,H11F), C12A(H12D,H12E,H12F)
;
_smtbx_masks_void_probe_radius 1.2
_smtbx_masks_void_truncation_radius 1.2

loop_
_space_group_symop_operation_xyz
'x, y, z'
'-y, x-y, z'
'-x+y, -x, z'
'y, x, -z+1/2'
'x-y, -y, -z+1/2'
'-x, -x+y, -z+1/2'
'x+2/3, y+1/3, z+1/3'
'-y+2/3, x-y+1/3, z+1/3'
'-x+y+2/3, -x+1/3, z+1/3'
'y+2/3, x+1/3, -z+5/6'
'x-y+2/3, -y+1/3, -z+5/6'
'-x+2/3, -x+y+1/3, -z+5/6'
'x+1/3, y+2/3, z+2/3'
'-y+1/3, x-y+2/3, z+2/3'
'-x+y+1/3, -x+2/3, z+2/3'
'y+1/3, x+2/3, -z+7/6'
'x-y+1/3, -y+2/3, -z+7/6'
'-x+1/3, -x+y+2/3, -z+7/6'
'-x, -y, -z'
'y, -x+y, -z'
'x-y, x, -z'
'-y, -x, z-1/2'
'-x+y, y, z-1/2'
'x, x-y, z-1/2'
'-x+2/3, -y+1/3, -z+1/3'
'y+2/3, -x+y+1/3, -z+1/3'
'x-y+2/3, x+1/3, -z+1/3'
'-y+2/3, -x+1/3, z-1/6'
'-x+y+2/3, y+1/3, z-1/6'
'x+2/3, x-y+1/3, z-1/6'
'-x+1/3, -y+2/3, -z+2/3'
'y+1/3, -x+y+2/3, -z+2/3'
'x-y+1/3, x+2/3, -z+2/3'
'-y+1/3, -x+2/3, z+1/6'
'-x+y+1/3, y+2/3, z+1/6'
'x+1/3, x-y+2/3, z+1/6'

loop_
_atom_site_label
_atom_site_type_symbol
_atom_site_fract_x
_atom_site_fract_y
_atom_site_fract_z
_atom_site_U_iso_or_equiv
_atom_site_adp_type
_atom_site_occupancy
_atom_site_site_symmetry_order
_atom_site_calc_flag
_atom_site_refinement_flags_posn
_atom_site_refinement_flags_adp
_atom_site_refinement_flags_occupancy
_atom_site_disorder_assembly
_atom_site_disorder_group
Cu1 Cu 0.24833(2) 0.333333 0.583333 0.05143(18) Uani 1 2 d S T P . .
N1 N 0.17672(7) 0.37789(7) 0.60092(9) 0.0494(4) Uani 1 1 d . . . . .
C1 C 0.17948(10) 0.333333 0.583333 0.0482(6) Uani 1 2 d S T P . .
C2 C 0.12543(9) 0.38116(9) 0.60397(13) 0.0575(6) Uani 1 1 d D . . . .
H2A H 0.134(2) 0.4192(8) 0.595(2) 0.057(14) Uiso 0.5 1 d D . P . .
H2B H 0.1167(18) 0.3754(18) 0.6475(5) 0.042(11) Uiso 0.5 1 d D . P . .
H2C H 0.127(2) 0.395(2) 0.5625(8) 0.052(13) Uiso 0.5 1 d D . P . .
H2D H 0.131(2) 0.4114(13) 0.6310(16) 0.051(12) Uiso 0.5 1 d D . P . .
C3 C 0.08390(17) 0.34273(18) 0.5641(2) 0.0531(11) Uani 0.5 1 d . . P . .
H3A H 0.0468(13) 0.3403(16) 0.5679(15) 0.027(9) Uiso 0.5 1 d D . P . .
H3B H 0.0966(16) 0.3599(19) 0.523(2) 0.051(12) Uiso 0.5 1 d D . P . .
C4 C 0.22723(8) 0.42747(9) 0.61803(11) 0.0517(5) Uani 1 1 d . . . . .
C5 C 0.25629(10) 0.46767(12) 0.57374(13) 0.0693(7) Uani 1 1 d D . . . .
C6 C 0.30426(11) 0.51532(12) 0.59138(15) 0.0784(8) Uani 1 1 d . . . . .
H6 H 0.324629 0.543065 0.561923 0.094 Uiso 1 1 calc R U . . .
C7 C 0.32303(9) 0.52347(11) 0.64986(14) 0.0686(7) Uani 1 1 d . . . . .
H7 H 0.356187 0.556326 0.660594 0.082 Uiso 1 1 calc R U . . .
C8 C 0.29390(9) 0.48413(10) 0.69286(12) 0.0606(6) Uani 1 1 d . . . . .
H8 H 0.306902 0.490130 0.733566 0.073 Uiso 1 1 calc R U . . .
C9 C 0.24517(8) 0.43507(9) 0.67794(11) 0.0530(5) Uani 1 1 d . . . . .
C13 C 0.21529(11) 0.39161(10) 0.72670(12) 0.0632(6) Uani 1 1 d . . . . .
H13 H 0.179246 0.362257 0.709528 0.076 Uiso 1 1 calc R U . . .
C14 C 0.20290(11) 0.41605(13) 0.78274(13) 0.0729(7) Uani 1 1 d . . . . .
H14A H 0.237785 0.443557 0.801589 0.109 Uiso 1 1 calc R U . . .
H14B H 0.181285 0.386404 0.811890 0.109 Uiso 1 1 calc R U . . .
H14C H 0.181683 0.433850 0.770620 0.109 Uiso 1 1 calc R U . . .
C15 C 0.24937(15) 0.36461(14) 0.74437(13) 0.0829(8) Uani 1 1 d . . . . .
H15A H 0.259742 0.352039 0.707689 0.124 Uiso 1 1 calc R U . . .
H15B H 0.227310 0.332845 0.770943 0.124 Uiso 1 1 calc R U . . .
H15C H 0.282917 0.391635 0.765801 0.124 Uiso 1 1 calc R U . . .
C16 C 0.31744(10) 0.333333 0.583333 0.0487(6) Uani 1 2 d S T P . .
C17 C 0.36742(10) 0.38025(11) 0.57014(13) 0.0653(6) Uani 1 1 d . . . . .
H17 H 0.367499 0.413506 0.560526 0.078 Uiso 1 1 calc R U . . .
C18 C 0.41762(11) 0.38076(13) 0.57036(14) 0.0755(7) Uani 1 1 d . . . . .
H18 H 0.451034 0.414041 0.561493 0.091 Uiso 1 1 calc R U . . .
C19 C 0.41891(13) 0.333333 0.583333 0.0752(11) Uani 1 2 d S T P . .
H19 H 0.452990 0.333334 0.583334 0.090 Uiso 1 2 calc R U P . .
C10 C 0.2395(6) 0.4536(6) 0.5068(3) 0.089(2) Uani 0.55 1 d D U P A 1
H10 H 0.204938 0.416689 0.503469 0.106 Uiso 0.55 1 calc R U P A 1
C11 C 0.2313(4) 0.4985(4) 0.4759(5) 0.106(3) Uani 0.55 1 d D U P A 1
H11A H 0.199410 0.498918 0.494100 0.159 Uiso 0.55 1 calc R U P A 1
H11B H 0.224529 0.490360 0.432403 0.159 Uiso 0.55 1 calc R U P A 1
H11C H 0.264578 0.534725 0.481424 0.159 Uiso 0.55 1 calc R U P A 1
C12 C 0.2865(3) 0.4537(5) 0.4701(5) 0.105(2) Uani 0.55 1 d D U P A 1
H12A H 0.320639 0.489353 0.475406 0.157 Uiso 0.55 1 calc R U P A 1
H12B H 0.276480 0.447986 0.427027 0.157 Uiso 0.55 1 calc R U P A 1
H12C H 0.292458 0.423810 0.484603 0.157 Uiso 0.55 1 calc R U P A 1
C10A C 0.2359(8) 0.4646(6) 0.5082(3) 0.096(3) Uani 0.45 1 d D U P A 2
H10A H 0.195603 0.436031 0.507911 0.115 Uiso 0.45 1 calc R U P A 2
C11A C 0.2403(5) 0.5196(5) 0.4882(6) 0.095(3) Uani 0.45 1 d D U P A 2
H11D H 0.222576 0.531286 0.518592 0.143 Uiso 0.45 1 calc R U P A 2
H11E H 0.221724 0.514417 0.448988 0.143 Uiso 0.45 1 calc R U P A 2
H11F H 0.279416 0.548001 0.484267 0.143 Uiso 0.45 1 calc R U P A 2
C12A C 0.2660(4) 0.4403(5) 0.4720(6) 0.115(3) Uani 0.45 1 d D U P A 2
H12D H 0.305342 0.468049 0.468566 0.173 Uiso 0.45 1 calc R U P A 2
H12E H 0.249733 0.429825 0.431281 0.173 Uiso 0.45 1 calc R U P A 2
H12F H 0.261962 0.407446 0.492915 0.173 Uiso 0.45 1 calc R U P A 2

loop_
_atom_site_aniso_label
_atom_site_aniso_U_11
_atom_site_aniso_U_22
_atom_site_aniso_U_33
_atom_site_aniso_U_23
_atom_site_aniso_U_13
_atom_site_aniso_U_12
Cu1 0.0479(2) 0.0634(3) 0.0481(3) -0.0004(2) -0.00022(10) 0.03169(15)
N1 0.0430(8) 0.0538(9) 0.0520(10) 0.0033(8) 0.0009(8) 0.0247(7)
C1 0.0476(10) 0.0609(16) 0.0406(14) 0.0051(13) 0.0026(6) 0.0305(8)
C2 0.0478(11) 0.0503(11) 0.0767(17) 0.0003(11) -0.0003(12) 0.0264(9)
C3 0.049(2) 0.050(2) 0.063(3) -0.001(2) -0.0040(19) 0.0269(19)
C4 0.0442(10) 0.0539(11) 0.0566(13) 0.0030(10) 0.0014(9) 0.0242(9)
C5 0.0502(12) 0.0762(16) 0.0646(16) 0.0171(13) -0.0003(11) 0.0188(11)
C6 0.0510(12) 0.0745(16) 0.087(2) 0.0250(15) 0.0026(13) 0.0142(11)
C7 0.0427(11) 0.0629(13) 0.090(2) 0.0028(13) -0.0066(12) 0.0190(10)
C8 0.0506(11) 0.0645(13) 0.0649(15) -0.0063(12) -0.0063(11) 0.0275(10)
C9 0.0476(10) 0.0553(11) 0.0578(13) 0.0017(10) 0.0017(10) 0.0271(9)
C13 0.0601(13) 0.0635(13) 0.0526(13) 0.0027(11) 0.0002(11) 0.0207(11)
C14 0.0650(15) 0.0926(19) 0.0604(15) 0.0030(14) 0.0071(13) 0.0390(14)
C15 0.117(2) 0.0889(19) 0.0569(16) 0.0136(15) 0.0129(16) 0.0618(19)
C16 0.0531(11) 0.0566(16) 0.0375(14) -0.0042(12) -0.0021(6) 0.0283(8)
C17 0.0577(13) 0.0680(14) 0.0714(17) 0.0033(12) 0.0001(12) 0.0323(12)
C18 0.0517(13) 0.0837(18) 0.0817(19) -0.0031(15) 0.0010(13) 0.0267(12)
C19 0.0636(13) 0.113(3) 0.065(2) -0.022(2) -0.0111(11) 0.0565(16)
C10 0.066(3) 0.096(4) 0.065(3) 0.037(3) -0.005(3) 0.011(3)
C11 0.091(4) 0.099(6) 0.089(4) 0.020(4) -0.037(3) 0.017(4)
C12 0.076(4) 0.116(5) 0.060(3) 0.009(4) 0.008(4) 0.002(4)
C10A 0.075(4) 0.098(6) 0.063(4) 0.027(4) 0.000(3) 0.004(4)
C11A 0.083(4) 0.100(6) 0.078(5) 0.027(4) -0.017(4) 0.027(4)
C12A 0.097(6) 0.108(6) 0.062(4) 0.018(4) 0.005(5) -0.009(5)

loop_
_atom_type_symbol
_atom_type_description
_atom_type_scat_dispersion_real
_atom_type_scat_dispersion_imag
_atom_type_scat_source
C C 0.0181 0.0091 'International Tables Vol C Tables 4.2.6.8 and 6.1.1.4'
H H 0.0000 0.0000 'International Tables Vol C Tables 4.2.6.8 and 6.1.1.4'
Cu Cu -1.9646 0.5888 'International Tables Vol C Tables 4.2.6.8 and 6.1.1.4'
N N 0.0311 0.0180 'International Tables Vol C Tables 4.2.6.8 and 6.1.1.4'

loop_
_geom_angle_atom_site_label_1
_geom_angle_atom_site_label_2
_geom_angle_atom_site_label_3
_geom_angle
_geom_angle_site_symmetry_1
_geom_angle_site_symmetry_3
_geom_angle_publ_flag
C1 Cu1 C16 180.0 . . ?
C1 N1 C2 125.16(19) . . ?
C1 N1 C4 118.82(18) . . ?
C4 N1 C2 116.02(17) . . ?
N1 C1 Cu1 121.40(13) . . ?
N1 C1 Cu1 121.40(12) 17 . ?
N1 C1 N1 117.2(3) 17 . ?
N1 C2 H2A 109(3) . . ?
N1 C2 H2B 102(3) . . ?
N1 C2 H2C 97(3) . . ?
N1 C2 H2D 110(3) . . ?
N1 C2 C3 111.1(2) . 17 ?
H2A C2 H2B 106(3) . . ?
H2A C2 H2C 57(2) . . ?
H2A C2 H2D 49(3) . . ?
H2B C2 H2C 159(4) . . ?
H2B C2 H2D 58(2) . . ?
H2C C2 H2D 106(3) . . ?
C3 C2 N1 112.0(3) . . ?
C3 C2 H2A 111(3) . . ?
C3 C2 H2A 137(3) 17 . ?
C3 C2 H2B 116(3) . . ?
C3 C2 H2B 80(3) 17 . ?
C3 C2 H2C 103(3) 17 . ?
C3 C2 H2C 65(3) . . ?
C3 C2 H2D 125(3) 17 . ?
C3 C2 H2D 138(3) . . ?
C3 C2 C3 38.0(4) . 17 ?
C2 C3 C2 115.4(3) . 17 ?
C2 C3 H2C 41.4(7) . . ?
C2 C3 H2C 135(2) 17 . ?
C2 C3 H3A 92.9(17) 17 17 ?
C2 C3 H3A 115(2) . . ?
C2 C3 H3A 99.9(18) . 17 ?
C2 C3 H3A 111(2) 17 . ?
C2 C3 H3B 108(3) 17 . ?
C2 C3 H3B 104(3) . . ?
H2C C3 H3A 114(3) . . ?
H2C C3 H3A 125(3) . 17 ?
H2C C3 H3B 63(3) . . ?
H3A C3 H3A 35(3) . 17 ?
H3A C3 H3B 102(3) . . ?
H3B C3 H3A 137(3) . 17 ?
C5 C4 N1 118.8(2) . . ?
C9 C4 N1 119.85(19) . . ?
C9 C4 C5 121.4(2) . . ?
C4 C5 C10 119.0(6) . . ?
C4 C5 C10A 124.0(8) . . ?
C6 C5 C4 117.8(2) . . ?
C6 C5 C10 122.5(6) . . ?
C6 C5 C10A 118.0(7) . . ?
C5 C6 H6 119.0 . . ?
C7 C6 C5 121.9(3) . . ?
C7 C6 H6 119.0 . . ?
C6 C7 H7 120.1 . . ?
C6 C7 C8 119.7(2) . . ?
C8 C7 H7 120.1 . . ?
C7 C8 H8 119.4 . . ?
C7 C8 C9 121.1(2) . . ?
C9 C8 H8 119.4 . . ?
C4 C9 C8 118.1(2) . . ?
C4 C9 C13 122.6(2) . . ?
C8 C9 C13 119.3(2) . . ?
C9 C13 H13 108.1 . . ?
C9 C13 C14 111.8(2) . . ?
C9 C13 C15 110.2(2) . . ?
C14 C13 H13 108.1 . . ?
C15 C13 H13 108.1 . . ?
C15 C13 C14 110.4(2) . . ?
C13 C14 H14A 109.5 . . ?
C13 C14 H14B 109.5 . . ?
C13 C14 H14C 109.5 . . ?
H14A C14 H14B 109.5 . . ?
H14A C14 H14C 109.5 . . ?
H14B C14 H14C 109.5 . . ?
C13 C15 H15A 109.5 . . ?
C13 C15 H15B 109.5 . . ?
C13 C15 H15C 109.5 . . ?
H15A C15 H15B 109.5 . . ?
H15A C15 H15C 109.5 . . ?
H15B C15 H15C 109.5 . . ?
C17 C16 Cu1 122.31(15) . . ?
C17 C16 Cu1 122.31(15) 17 . ?
C17 C16 C17 115.4(3) 17 . ?
C16 C17 H17 118.6 . . ?
C16 C17 C18 122.8(2) . . ?
C18 C17 H17 118.6 . . ?
C17 C18 H18 119.9 . . ?
C19 C18 C17 120.1(3) . . ?
C19 C18 H18 119.9 . . ?
C18 C19 C18 118.9(3) 17 . ?
C18 C19 H19 120.6 . . ?
C18 C19 H19 120.6 17 . ?
C5 C10 H10 110.2 . . ?
C5 C10 C11 111.5(7) . . ?
C5 C10 C12 110.6(7) . . ?
C11 C10 H10 110.2 . . ?
C12 C10 H10 110.2 . . ?
C12 C10 C11 103.9(12) . . ?
C10 C11 H11A 109.5 . . ?
C10 C11 H11B 109.5 . . ?
C10 C11 H11C 109.5 . . ?
H11A C11 H11B 109.5 . . ?
H11A C11 H11C 109.5 . . ?
H11B C11 H11C 109.5 . . ?
C10 C12 H12A 109.5 . . ?
C10 C12 H12B 109.5 . . ?
C10 C12 H12C 109.5 . . ?
H12A C12 H12B 109.5 . . ?
H12A C12 H12C 109.5 . . ?
H12B C12 H12C 109.5 . . ?
C5 C10A H10A 106.8 . . ?
C5 C10A C11A 111.7(8) . . ?
C5 C10A C12A 104.2(9) . . ?
C11A C10A H10A 106.8 . . ?
C12A C10A H10A 106.8 . . ?
C12A C10A C11A 119.9(14) . . ?
C10A C11A H11D 109.5 . . ?
C10A C11A H11E 109.5 . . ?
C10A C11A H11F 109.5 . . ?
H11D C11A H11E 109.5 . . ?
H11D C11A H11F 109.5 . . ?
H11E C11A H11F 109.5 . . ?
C10A C12A H12D 109.5 . . ?
C10A C12A H12E 109.5 . . ?
C10A C12A H12F 109.5 . . ?
H12D C12A H12E 109.5 . . ?
H12D C12A H12F 109.5 . . ?
H12E C12A H12F 109.5 . . ?

loop_
_geom_bond_atom_site_label_1
_geom_bond_atom_site_label_2
_geom_bond_distance
_geom_bond_site_symmetry_2
_geom_bond_publ_flag
Cu1 C1 1.919(3) . ?
Cu1 C16 1.926(3) . ?
N1 C1 1.340(2) . ?
N1 C2 1.479(3) . ?
N1 C4 1.445(3) . ?
C2 H2A 0.980(5) . ?
C2 H2B 0.982(5) . ?
C2 H2C 0.982(5) . ?
C2 H2D 0.980(5) . ?
C2 C3 1.421(5) . ?
C2 C3 1.516(5) 17 ?
C3 H2C 1.35(5) . ?
C3 H3A 1.32(3) 17 ?
C3 H3A 1.01(3) . ?
C3 H3B 1.01(4) . ?
C4 C5 1.398(3) . ?
C4 C9 1.389(3) . ?
C5 C6 1.388(4) . ?
C5 C10 1.538(5) . ?
C5 C10A 1.537(5) . ?
C6 H6 0.9500 . ?
C6 C7 1.366(4) . ?
C7 H7 0.9500 . ?
C7 C8 1.367(4) . ?
C8 H8 0.9500 . ?
C8 C9 1.402(3) . ?
C9 C13 1.519(3) . ?
C13 H13 1.0000 . ?
C13 C14 1.531(4) . ?
C13 C15 1.528(4) . ?
C14 H14A 0.9800 . ?
C14 H14B 0.9800 . ?
C14 H14C 0.9800 . ?
C15 H15A 0.9800 . ?
C15 H15B 0.9800 . ?
C15 H15C 0.9800 . ?
C16 C17 1.383(3) . ?
C16 C17 1.384(3) 17 ?
C17 H17 0.9500 . ?
C17 C18 1.392(4) . ?
C18 H18 0.9500 . ?
C18 C19 1.370(3) . ?
C19 H19 0.9500 . ?
C10 H10 1.0000 . ?
C10 C11 1.539(5) . ?
C10 C12 1.539(5) . ?
C11 H11A 0.9800 . ?
C11 H11B 0.9800 . ?
C11 H11C 0.9800 . ?
C12 H12A 0.9800 . ?
C12 H12B 0.9800 . ?
C12 H12C 0.9800 . ?
C10A H10A 1.0000 . ?
C10A C11A 1.541(5) . ?
C10A C12A 1.539(5) . ?
C11A H11D 0.9800 . ?
C11A H11E 0.9800 . ?
C11A H11F 0.9800 . ?
C12A H12D 0.9800 . ?
C12A H12E 0.9800 . ?
C12A H12F 0.9800 . ?

loop_
_geom_torsion_atom_site_label_1
_geom_torsion_atom_site_label_2
_geom_torsion_atom_site_label_3
_geom_torsion_atom_site_label_4
_geom_torsion
_geom_torsion_site_symmetry_1
_geom_torsion_site_symmetry_2
_geom_torsion_site_symmetry_3
_geom_torsion_site_symmetry_4
_geom_torsion_publ_flag
Cu1 C16 C17 C18 179.6(2) . . . . ?
N1 C2 C3 C2 42.4(4) . . . 17 ?
N1 C4 C5 C6 179.1(2) . . . . ?
N1 C4 C5 C10 -10.6(5) . . . . ?
N1 C4 C5 C10A 4.4(7) . . . . ?
N1 C4 C9 C8 -179.01(19) . . . . ?
N1 C4 C9 C13 3.3(3) . . . . ?
C1 N1 C2 C3 -24.5(4) . . . . ?
C1 N1 C2 C3 16.5(4) . . . 17 ?
C1 N1 C4 C5 92.3(2) . . . . ?
C1 N1 C4 C9 -89.5(2) . . . . ?
C2 N1 C1 Cu1 -178.27(17) . . . . ?
C2 N1 C1 N1 1.73(17) . . . 17 ?
C2 N1 C4 C5 -87.2(3) . . . . ?
C2 N1 C4 C9 91.0(3) . . . . ?
C3 C2 C3 C2 -54.2(4) 17 . . 17 ?
C4 N1 C1 Cu1 2.3(2) . . . . ?
C4 N1 C1 N1 -177.7(2) . . . 17 ?
C4 N1 C2 C3 -164.1(3) . . . 17 ?
C4 N1 C2 C3 155.0(3) . . . . ?
C4 C5 C6 C7 -0.2(5) . . . . ?
C4 C5 C10 C11 129.7(9) . . . . ?
C4 C5 C10 C12 -115.2(11) . . . . ?
C4 C5 C10A C11A 132.2(11) . . . . ?
C4 C5 C10A C12A -97.0(13) . . . . ?
C4 C9 C13 C14 -128.8(2) . . . . ?
C4 C9 C13 C15 108.1(3) . . . . ?
C5 C4 C9 C8 -0.8(3) . . . . ?
C5 C4 C9 C13 -178.5(2) . . . . ?
C5 C6 C7 C8 -0.6(5) . . . . ?
C6 C5 C10 C11 -60.4(10) . . . . ?
C6 C5 C10 C12 54.7(11) . . . . ?
C6 C5 C10A C11A -42.5(15) . . . . ?
C6 C5 C10A C12A 88.4(10) . . . . ?
C6 C7 C8 C9 0.6(4) . . . . ?
C7 C8 C9 C4 0.0(3) . . . . ?
C7 C8 C9 C13 177.8(2) . . . . ?
C8 C9 C13 C14 53.6(3) . . . . ?
C8 C9 C13 C15 -69.5(3) . . . . ?
C9 C4 C5 C6 0.9(4) . . . . ?
C9 C4 C5 C10 171.2(5) . . . . ?
C9 C4 C5 C10A -173.8(7) . . . . ?
C16 C17 C18 C19 0.8(4) . . . . ?
C17 C16 C17 C18 -0.4(2) 17 . . . ?
C17 C18 C19 C18 -0.36(19) . . . 17 ?
C10 C5 C6 C7 -170.1(5) . . . . ?
C10A C5 C6 C7 174.8(7) . . . . ?

loop_
_smtbx_masks_void_nr
_smtbx_masks_void_average_x
_smtbx_masks_void_average_y
_smtbx_masks_void_average_z
_smtbx_masks_void_volume
_smtbx_masks_void_count_electrons
_smtbx_masks_void_content
1 0.000 0.000 -0.904 544.2 64.5 '1.5 C5H12'
2 0.000 0.295 0.250 0.1 0.0 ?
3 0.000 0.705 0.750 0.1 0.0 ?
4 0.038 0.372 0.917 0.1 0.0 ?
5 0.038 0.667 0.417 0.1 0.0 ?
6 0.333 0.667 -0.512 544.2 64.5 '1.5 C5H12'
7 0.295 0.000 0.250 0.1 0.0 ?
8 0.295 0.295 0.750 0.1 0.0 ?
9 0.333 0.372 0.417 0.1 0.0 ?
10 0.333 0.962 0.917 0.1 0.0 ?
11 0.372 0.038 0.583 0.1 0.0 ?
12 0.372 0.333 0.083 0.1 0.0 ?
13 0.667 0.333 -0.845 544.2 64.5 '1.5 C5H12'
14 0.628 0.667 0.917 0.1 0.0 ?
15 0.628 0.962 0.417 0.1 0.0 ?
16 0.667 0.038 0.083 0.1 0.0 ?
17 0.667 0.628 0.583 0.1 0.0 ?
18 0.705 0.000 0.750 0.1 0.0 ?
19 0.705 0.705 0.250 0.1 0.0 ?
20 0.962 0.333 0.583 0.1 0.0 ?
21 0.962 0.628 0.083 0.1 0.0 ?
